data_4312996
loop_
_publ_author_name
'Ahmad Dehestani'
'Werner Kaminsky'
'James M. Mayer'

_publ_contact_author_email mayer@chem.washington.edu
_publ_section_title
;
 Tuning the Properties of the Osmium Nitrido Group in TpOs(N)X2by Changing
 the Ancillary Ligand
;
_journal_name_full 'Inorganic Chemistry'
_journal_page_first 605
_journal_page_last 611
_journal_paper_doi 10.1021/ic0260264
_journal_volume 42
_journal_year 2003
_chemical_formula_moiety 'C9 H10 B N9 O6 Os'
_chemical_formula_sum 'C9 H10 B N9 O6 Os'
_chemical_formula_weight 541.27
_chemical_name_common TpOs(N)(ONO2)2
_chemical_name_systematic
; 
 ? 
;
_space_group_IT_number 14
_symmetry_cell_setting monoclinic
_symmetry_space_group_name_Hall '-P 2yn'
_symmetry_space_group_name_H-M 'P 1 21/n 1'
_atom_sites_solution_hydrogens geom
_atom_sites_solution_primary direct
_atom_sites_solution_secondary difmap
_audit_creation_method SHELXL-97
_cell_angle_alpha 90.00
_cell_angle_beta 93.26(5)
_cell_angle_gamma 90.00
_cell_formula_units_Z 4
_cell_length_a 7.264(8)
_cell_length_b 13.237(11)
_cell_length_c 16.43(2)
_cell_measurement_reflns_used 99
_cell_measurement_temperature 130(2)
_cell_volume 1577(3)
_computing_cell_refinement 'HKL SCALEPACK'
_computing_data_collection KappaCCD
_computing_data_reduction DENZO
_computing_molecular_graphics 'maXus, Zortep'
_computing_publication_material 'SHELXL-97 (Sheldrick, 1997)'
_computing_structure_refinement 'SHELXL-97 (Sheldrick, 1997)'
_computing_structure_solution 'SHELXS-97 (Sheldrick, 1997)'
_diffrn_ambient_temperature 130(2)
_diffrn_measured_fraction_theta_full 0.915
_diffrn_measured_fraction_theta_max 0.915
_diffrn_measurement_device_type 'Nonius KappaCCD'
_diffrn_measurement_method '\f and \w scans'
_diffrn_radiation_monochromator graphite
_diffrn_radiation_source 'fine-focus sealed tube'
_diffrn_radiation_type MoK\a
_diffrn_radiation_wavelength 0.71070
_diffrn_reflns_av_R_equivalents 0.1701
_diffrn_reflns_av_sigmaI/netI 0.2740
_diffrn_reflns_limit_h_max 8
_diffrn_reflns_limit_h_min -8
_diffrn_reflns_limit_k_max 13
_diffrn_reflns_limit_k_min -13
_diffrn_reflns_limit_l_max 18
_diffrn_reflns_limit_l_min -18
_diffrn_reflns_number 4026
_diffrn_reflns_theta_full 23.25
_diffrn_reflns_theta_max 23.25
_diffrn_reflns_theta_min 2.92
_exptl_absorpt_coefficient_mu 8.135
_exptl_absorpt_correction_T_max 0.9605
_exptl_absorpt_correction_T_min 0.2456
_exptl_absorpt_correction_type HKL-SCALEPACK
_exptl_crystal_colour orange
_exptl_crystal_density_diffrn 2.279
_exptl_crystal_density_method 'not measured'
_exptl_crystal_description plate
_exptl_crystal_F_000 1024
_exptl_crystal_size_max 0.24
_exptl_crystal_size_mid 0.05
_exptl_crystal_size_min 0.01
_refine_diff_density_max 0.783
_refine_diff_density_min -1.633
_refine_ls_extinction_method none
_refine_ls_goodness_of_fit_ref 0.852
_refine_ls_hydrogen_treatment 'H atoms riding'
_refine_ls_matrix_type full
_refine_ls_number_parameters 235
_refine_ls_number_reflns 2174
_refine_ls_number_restraints 0
_refine_ls_restrained_S_all 0.852
_refine_ls_R_factor_all 0.1875
_refine_ls_R_factor_gt 0.0625
_refine_ls_shift/su_max 0.000
_refine_ls_shift/su_mean 0.000
_refine_ls_structure_factor_coef Fsqd
_refine_ls_weighting_details 'w=1/[\s^2^(Fo^2^)+(0.0078P)^2^+0.0000P] where P=(Fo^2^+2Fc^2^)/3'
_refine_ls_weighting_scheme calc
_refine_ls_wR_factor_gt 0.1042
_refine_ls_wR_factor_ref 0.1341
_reflns_number_gt 901
_reflns_number_total 2174
_reflns_threshold_expression >2sigma(I)
_cod_data_source_file ic0260264_s1_2.cif
_cod_data_source_block shelxl
_cod_depositor_comments
;
The following automatic conversions were performed:

'_symmetry_cell_setting' value 'Monoclinic' changed to 'monoclinic'
according to the built-in table from CIF Core dictionary named
'cif_core.dic' version 2.4.1 from 2010-06-29.

Automatic conversion script
Id: cif_fix_values 1646 2011-03-28 12:23:43Z adriana 

The following automatic conversions were performed:

'_refine_ls_weighting_scheme' value 'calc
w=1/[\s^2^(Fo^2^)+(0.0078P)^2^+0.0000P] where P=(Fo^2^+2Fc^2^)/3' was
changed to 'calc'. New tag '_refine_ls_weighting_details' was
created. The value of the new tag was set to
'w=1/[\s^2^(Fo^2^)+(0.0078P)^2^+0.0000P] where P=(Fo^2^+2Fc^2^)/3'.

Automatic conversion script
Id: cif_fix_values 3143 2015-03-26 13:38:13Z robertas 

The following automatic conversions were performed:
data name '_publ_contact_email' replaced with
'_publ_contact_author_email' as specified in the replacement file
'/home/antanas/src/cod-tools/trunk/data/replacement-values/replacement_tags.lst'.

Automatic conversion script
Id: cif_correct_tags 4998 2017-03-02 13:24:31Z antanas 
;
_cod_original_cell_volume 1578(3)
_cod_database_code 4312996

loop_
_symmetry_equiv_pos_as_xyz
'x, y, z'
'-x+1/2, y+1/2, -z+1/2'
'-x, -y, -z'
'x-1/2, -y-1/2, z-1/2'

loop_
_atom_site_label
_atom_site_type_symbol
_atom_site_fract_x
_atom_site_fract_y
_atom_site_fract_z
_atom_site_U_iso_or_equiv
_atom_site_adp_type
_atom_site_occupancy
_atom_site_calc_flag
_atom_site_refinement_flags
_atom_site_disorder_assembly
_atom_site_disorder_group
B1 B 0.337(4) 0.7662(16) 0.8032(17) 0.060(8) Uani 1 d . . .
H1B H 0.4014 0.7565 0.8580 0.072 Uiso 1 calc R . .
C1 C 0.019(3) 0.7605(13) 0.8739(14) 0.049(6) Uani 1 d . . .
H1 H 0.0613 0.7548 0.9296 0.059 Uiso 1 calc R . .
C2 C -0.159(3) 0.7652(13) 0.8444(16) 0.050(6) Uani 1 d . . .
H2 H -0.2677 0.7577 0.8736 0.060 Uiso 1 calc R . .
C3 C -0.146(3) 0.7835(15) 0.7619(16) 0.065(7) Uani 1 d . . .
H3 H -0.2511 0.7949 0.7257 0.078 Uiso 1 calc R . .
C4 C 0.485(3) 0.5991(18) 0.7572(16) 0.067(8) Uani 1 d . . .
H4 H 0.5565 0.5855 0.8062 0.080 Uiso 1 calc R . .
C5 C 0.474(3) 0.5386(17) 0.6904(16) 0.066(7) Uani 1 d . . .
H5 H 0.5312 0.4751 0.6827 0.079 Uiso 1 calc R . .
C6 C 0.356(3) 0.593(2) 0.6355(17) 0.095(9) Uani 1 d . . .
H6 H 0.3164 0.5703 0.5827 0.114 Uiso 1 calc R . .
C7 C 0.492(3) 0.944(2) 0.7937(15) 0.062(7) Uani 1 d . . .
H7 H 0.5454 0.9481 0.8478 0.075 Uiso 1 calc R . .
C8 C 0.502(3) 1.0200(16) 0.7338(15) 0.064(7) Uani 1 d . . .
H8 H 0.5697 1.0815 0.7369 0.077 Uiso 1 calc R . .
C9 C 0.392(3) 0.9836(15) 0.6703(16) 0.069(8) Uani 1 d . . .
H9 H 0.3625 1.0196 0.6213 0.083 Uiso 1 calc R . .
N1 N 0.030(3) 0.7838(12) 0.7371(10) 0.055(5) Uani 1 d . . .
N2 N 0.127(3) 0.7655(10) 0.8092(13) 0.049(5) Uani 1 d . . .
N3 N 0.309(2) 0.6786(12) 0.6663(12) 0.058(5) Uani 1 d . . .
N4 N 0.384(2) 0.6783(13) 0.7432(12) 0.050(5) Uani 1 d . . .
N5 N 0.332(2) 0.8946(13) 0.6854(12) 0.056(5) Uani 1 d . . .
N6 N 0.397(2) 0.8665(14) 0.7630(12) 0.056(6) Uani 1 d . . .
N7 N 0.272(2) 0.8084(10) 0.5343(10) 0.061(5) Uani 1 d . . .
N8 N -0.140(3) 0.9223(16) 0.5411(14) 0.075(7) Uani 1 d . . .
N9 N -0.071(4) 0.6479(19) 0.5294(18) 0.088(8) Uani 1 d . . .
O1 O -0.0207(19) 0.9124(10) 0.6066(9) 0.067(5) Uani 1 d . . .
O2 O -0.107(2) 0.8772(12) 0.4779(10) 0.071(5) Uani 1 d . . .
O3 O -0.274(2) 0.9732(13) 0.5480(10) 0.087(6) Uani 1 d . . .
O4 O -0.064(2) 0.7099(11) 0.5862(9) 0.064(4) Uani 1 d . . .
O5 O -0.216(2) 0.5988(11) 0.5085(9) 0.073(5) Uani 1 d . . .
O6 O 0.062(3) 0.6242(13) 0.4891(11) 0.086(6) Uani 1 d . . .
Os1 Os 0.15735(14) 0.79642(7) 0.61798(6) 0.0628(4) Uani 1 d . . .

loop_
_atom_site_aniso_label
_atom_site_aniso_U_11
_atom_site_aniso_U_22
_atom_site_aniso_U_33
_atom_site_aniso_U_23
_atom_site_aniso_U_13
_atom_site_aniso_U_12
B1 0.08(2) 0.027(17) 0.07(2) 0.020(13) -0.007(18) 0.003(14)
C1 0.058(17) 0.044(14) 0.047(17) -0.007(11) 0.019(15) -0.023(11)
C2 0.058(17) 0.043(14) 0.049(18) -0.006(11) -0.001(14) -0.013(11)
C3 0.057(17) 0.055(15) 0.08(2) 0.016(14) -0.045(15) 0.010(14)
C4 0.050(18) 0.035(16) 0.12(3) 0.002(16) 0.004(15) 0.014(13)
C5 0.053(18) 0.047(16) 0.10(2) 0.000(17) 0.002(16) 0.010(13)
C6 0.08(2) 0.07(2) 0.13(3) 0.00(2) -0.050(19) -0.004(16)
C7 0.025(15) 0.078(19) 0.08(2) -0.028(17) 0.006(14) 0.022(13)
C8 0.057(18) 0.034(15) 0.10(2) 0.008(15) -0.024(15) -0.007(12)
C9 0.058(17) 0.027(14) 0.12(2) 0.011(14) -0.022(16) -0.023(12)
N1 0.069(14) 0.032(10) 0.060(13) 0.008(10) -0.040(12) 0.008(10)
N2 0.051(13) 0.028(10) 0.067(15) 0.003(9) -0.002(13) 0.004(8)
N3 0.067(13) 0.039(14) 0.064(15) -0.007(11) -0.023(11) 0.007(10)
N4 0.041(12) 0.061(15) 0.047(14) -0.007(10) -0.006(10) 0.013(10)
N5 0.053(13) 0.034(12) 0.079(16) 0.004(11) -0.019(11) -0.001(10)
N6 0.049(15) 0.054(15) 0.062(16) 0.007(12) -0.012(12) 0.007(10)
N7 0.094(13) 0.031(10) 0.057(13) -0.011(10) 0.006(11) 0.013(10)
N8 0.061(18) 0.089(18) 0.075(19) -0.028(15) 0.009(16) 0.010(13)
N9 0.09(2) 0.065(19) 0.11(3) 0.011(17) -0.008(19) 0.002(16)
O1 0.074(11) 0.035(9) 0.088(13) -0.020(8) -0.034(10) -0.002(8)
O2 0.085(14) 0.071(12) 0.056(12) 0.011(9) -0.003(11) 0.011(9)
O3 0.059(13) 0.110(14) 0.091(15) -0.020(11) 0.007(11) 0.028(11)
O4 0.096(12) 0.037(9) 0.061(11) -0.017(9) 0.009(9) -0.012(9)
O5 0.091(15) 0.056(11) 0.074(14) -0.008(10) 0.007(11) 0.004(10)
O6 0.118(17) 0.067(12) 0.070(14) -0.004(10) -0.027(12) 0.008(12)
Os1 0.0743(7) 0.0490(6) 0.0635(7) 0.0002(7) -0.0100(5) 0.0017(7)

loop_
_atom_type_symbol
_atom_type_description
_atom_type_scat_dispersion_real
_atom_type_scat_dispersion_imag
_atom_type_scat_source
C C 0.0033 0.0016 'International Tables Vol C Tables 4.2.6.8 and 6.1.1.4'
H H 0.0000 0.0000 'International Tables Vol C Tables 4.2.6.8 and 6.1.1.4'
B B 0.0013 0.0007 'International Tables Vol C Tables 4.2.6.8 and 6.1.1.4'
N N 0.0061 0.0033 'International Tables Vol C Tables 4.2.6.8 and 6.1.1.4'
O O 0.0106 0.0060 'International Tables Vol C Tables 4.2.6.8 and 6.1.1.4'
Os Os -1.2165 7.6030 'International Tables Vol C Tables 4.2.6.8 and 6.1.1.4'

loop_
_geom_angle_atom_site_label_1
_geom_angle_atom_site_label_2
_geom_angle_atom_site_label_3
_geom_angle
_geom_angle_site_symmetry_1
_geom_angle_site_symmetry_3
_geom_angle_publ_flag
N2 B1 N6 109.8(17) . . ?
N2 B1 N4 106.7(18) . . ?
N6 B1 N4 106.7(19) . . ?
N2 B1 H1B 111.1 . . ?
N6 B1 H1B 111.1 . . ?
N4 B1 H1B 111.1 . . ?
N2 C1 C2 107(2) . . ?
N2 C1 H1 126.3 . . ?
C2 C1 H1 126.3 . . ?
C1 C2 C3 104(2) . . ?
C1 C2 H2 128.1 . . ?
C3 C2 H2 128.1 . . ?
N1 C3 C2 114.1(18) . . ?
N1 C3 H3 122.9 . . ?
C2 C3 H3 122.9 . . ?
N4 C4 C5 109(2) . . ?
N4 C4 H4 125.5 . . ?
C5 C4 H4 125.5 . . ?
C4 C5 C6 103(2) . . ?
C4 C5 H5 128.6 . . ?
C6 C5 H5 128.6 . . ?
N3 C6 C5 111(2) . . ?
N3 C6 H6 124.4 . . ?
C5 C6 H6 124.4 . . ?
N6 C7 C8 110(2) . . ?
N6 C7 H7 125.2 . . ?
C8 C7 H7 125.2 . . ?
C9 C8 C7 103.3(19) . . ?
C9 C8 H8 128.4 . . ?
C7 C8 H8 128.4 . . ?
N5 C9 C8 111(2) . . ?
N5 C9 H9 124.3 . . ?
C8 C9 H9 124.3 . . ?
N2 N1 C3 100.8(17) . . ?
N2 N1 Os1 123.9(16) . . ?
C3 N1 Os1 135.1(15) . . ?
C1 N2 N1 113.4(17) . . ?
C1 N2 B1 132(2) . . ?
N1 N2 B1 114(2) . . ?
C6 N3 N4 105.4(19) . . ?
C6 N3 Os1 131.6(19) . . ?
N4 N3 Os1 123.1(14) . . ?
C4 N4 N3 111.3(19) . . ?
C4 N4 B1 129(2) . . ?
N3 N4 B1 119.8(18) . . ?
C9 N5 N6 108.9(19) . . ?
C9 N5 Os1 131.9(18) . . ?
N6 N5 Os1 119.1(15) . . ?
C7 N6 N5 106.6(19) . . ?
C7 N6 B1 131(2) . . ?
N5 N6 B1 122(2) . . ?
O3 N8 O2 123(2) . . ?
O3 N8 O1 118(2) . . ?
O2 N8 O1 119(2) . . ?
O4 N9 O6 125(3) . . ?
O4 N9 O5 123(3) . . ?
O6 N9 O5 113(3) . . ?
N8 O1 Os1 121.9(13) . . ?
N9 O4 Os1 124.4(17) . . ?
N7 Os1 O1 101.6(6) . . ?
N7 Os1 O4 105.6(7) . . ?
O1 Os1 O4 84.9(6) . . ?
N7 Os1 N3 96.4(7) . . ?
O1 Os1 N3 161.7(7) . . ?
O4 Os1 N3 94.1(6) . . ?
N7 Os1 N5 93.6(7) . . ?
O1 Os1 N5 86.8(6) . . ?
O4 Os1 N5 160.2(7) . . ?
N3 Os1 N5 88.3(7) . . ?
N7 Os1 N1 174.3(7) . . ?
O1 Os1 N1 80.9(6) . . ?
O4 Os1 N1 79.6(6) . . ?
N3 Os1 N1 80.9(7) . . ?
N5 Os1 N1 81.4(7) . . ?

loop_
_geom_bond_atom_site_label_1
_geom_bond_atom_site_label_2
_geom_bond_distance
_geom_bond_site_symmetry_2
_geom_bond_publ_flag
B1 N2 1.53(3) . ?
B1 N6 1.56(3) . ?
B1 N4 1.58(3) . ?
B1 H1B 1.0000 . ?
C1 N2 1.36(2) . ?
C1 C2 1.36(2) . ?
C1 H1 0.9500 . ?
C2 C3 1.39(3) . ?
C2 H2 0.9500 . ?
C3 N1 1.37(2) . ?
C3 H3 0.9500 . ?
C4 N4 1.30(2) . ?
C4 C5 1.36(3) . ?
C4 H4 0.9500 . ?
C5 C6 1.41(3) . ?
C5 H5 0.9500 . ?
C6 N3 1.29(3) . ?
C6 H6 0.9500 . ?
C7 N6 1.32(2) . ?
C7 C8 1.41(3) . ?
C7 H7 0.9500 . ?
C8 C9 1.37(3) . ?
C8 H8 0.9500 . ?
C9 N5 1.28(2) . ?
C9 H9 0.9500 . ?
N1 N2 1.365(19) . ?
N1 Os1 2.219(19) . ?
N3 N4 1.35(2) . ?
N3 Os1 2.045(16) . ?
N5 N6 1.38(2) . ?
N5 Os1 2.091(16) . ?
N7 Os1 1.654(17) . ?
N8 O3 1.20(2) . ?
N8 O2 1.23(2) . ?
N8 O1 1.35(2) . ?
N9 O4 1.24(3) . ?
N9 O6 1.24(3) . ?
N9 O5 1.27(2) . ?
O1 Os1 2.009(14) . ?
O4 Os1 2.019(14) . ?

loop_
_geom_torsion_atom_site_label_1
_geom_torsion_atom_site_label_2
_geom_torsion_atom_site_label_3
_geom_torsion_atom_site_label_4
_geom_torsion
_geom_torsion_site_symmetry_1
_geom_torsion_site_symmetry_2
_geom_torsion_site_symmetry_3
_geom_torsion_site_symmetry_4
_geom_torsion_publ_flag
N2 C1 C2 C3 -6(2) . . . . ?
C1 C2 C3 N1 4(2) . . . . ?
N4 C4 C5 C6 1(3) . . . . ?
C4 C5 C6 N3 2(3) . . . . ?
N6 C7 C8 C9 6(3) . . . . ?
C7 C8 C9 N5 -4(3) . . . . ?
C2 C3 N1 N2 -1(2) . . . . ?
C2 C3 N1 Os1 175.0(13) . . . . ?
C2 C1 N2 N1 6(2) . . . . ?
C2 C1 N2 B1 178.4(17) . . . . ?
C3 N1 N2 C1 -4(2) . . . . ?
Os1 N1 N2 C1 -179.7(12) . . . . ?
C3 N1 N2 B1 -177.1(15) . . . . ?
Os1 N1 N2 B1 7(2) . . . . ?
N6 B1 N2 C1 -119(2) . . . . ?
N4 B1 N2 C1 126(2) . . . . ?
N6 B1 N2 N1 53(2) . . . . ?
N4 B1 N2 N1 -62.0(19) . . . . ?
C5 C6 N3 N4 -4(3) . . . . ?
C5 C6 N3 Os1 175.6(15) . . . . ?
C5 C4 N4 N3 -4(3) . . . . ?
C5 C4 N4 B1 174(2) . . . . ?
C6 N3 N4 C4 5(3) . . . . ?
Os1 N3 N4 C4 -174.8(15) . . . . ?
C6 N3 N4 B1 -173.3(19) . . . . ?
Os1 N3 N4 B1 7(2) . . . . ?
N2 B1 N4 C4 -119(2) . . . . ?
N6 B1 N4 C4 124(2) . . . . ?
N2 B1 N4 N3 59(2) . . . . ?
N6 B1 N4 N3 -58(3) . . . . ?
C8 C9 N5 N6 2(3) . . . . ?
C8 C9 N5 Os1 178.8(15) . . . . ?
C8 C7 N6 N5 -5(2) . . . . ?
C8 C7 N6 B1 -177(2) . . . . ?
C9 N5 N6 C7 2(2) . . . . ?
Os1 N5 N6 C7 -175.5(13) . . . . ?
C9 N5 N6 B1 175(2) . . . . ?
Os1 N5 N6 B1 -3(3) . . . . ?
N2 B1 N6 C7 111(3) . . . . ?
N4 B1 N6 C7 -133(2) . . . . ?
N2 B1 N6 N5 -59(3) . . . . ?
N4 B1 N6 N5 56(3) . . . . ?
O3 N8 O1 Os1 158.7(17) . . . . ?
O2 N8 O1 Os1 -20(3) . . . . ?
O6 N9 O4 Os1 7(4) . . . . ?
O5 N9 O4 Os1 -176.1(16) . . . . ?
N8 O1 Os1 N7 57.3(16) . . . . ?
N8 O1 Os1 O4 -47.7(15) . . . . ?
N8 O1 Os1 N3 -135(2) . . . . ?
N8 O1 Os1 N5 150.3(16) . . . . ?
N8 O1 Os1 N1 -127.9(16) . . . . ?
N9 O4 Os1 N7 25.8(19) . . . . ?
N9 O4 Os1 O1 126.4(18) . . . . ?
N9 O4 Os1 N3 -71.9(19) . . . . ?
N9 O4 Os1 N5 -168.2(19) . . . . ?
N9 O4 Os1 N1 -151.9(19) . . . . ?
C6 N3 Os1 N7 -51(2) . . . . ?
N4 N3 Os1 N7 129.3(16) . . . . ?
C6 N3 Os1 O1 142(2) . . . . ?
N4 N3 Os1 O1 -38(3) . . . . ?
C6 N3 Os1 O4 56(2) . . . . ?
N4 N3 Os1 O4 -124.5(16) . . . . ?
C6 N3 Os1 N5 -144(2) . . . . ?
N4 N3 Os1 N5 35.8(16) . . . . ?
C6 N3 Os1 N1 134(2) . . . . ?
N4 N3 Os1 N1 -45.7(15) . . . . ?
C9 N5 Os1 N7 50(2) . . . . ?
N6 N5 Os1 N7 -133.5(15) . . . . ?
C9 N5 Os1 O1 -52(2) . . . . ?
N6 N5 Os1 O1 125.1(15) . . . . ?
C9 N5 Os1 O4 -117(3) . . . . ?
N6 N5 Os1 O4 60(3) . . . . ?
C9 N5 Os1 N3 146(2) . . . . ?
N6 N5 Os1 N3 -37.2(15) . . . . ?
C9 N5 Os1 N1 -133(2) . . . . ?
N6 N5 Os1 N1 43.8(15) . . . . ?
N2 N1 Os1 N7 -22(7) . . . . ?
C3 N1 Os1 N7 164(6) . . . . ?
N2 N1 Os1 O1 -137.4(14) . . . . ?
C3 N1 Os1 O1 47.9(18) . . . . ?
N2 N1 Os1 O4 136.2(14) . . . . ?
C3 N1 Os1 O4 -38.5(18) . . . . ?
N2 N1 Os1 N3 40.3(14) . . . . ?
C3 N1 Os1 N3 -134.4(19) . . . . ?
N2 N1 Os1 N5 -49.3(14) . . . . ?
C3 N1 Os1 N5 136.0(19) . . . . ?
